data_4318197
loop_
_publ_author_name
'Dmitri V. Konarev'
'Andrey Yu. Kovalevsky'
'Xue Li'
'Ivan S. Neretin'
'Alexey L. Litvinov'
'Natal'ya V. Drichko'
'Yury L. Slovokhotov'
'Philip Coppens'
'Rimma N. Lyubovskaya'

_publ_section_title
;
 Synthesis and Structure of Multicomponent Crystals of Fullerenes and
 Metal Tetraarylporphyrins
;
_journal_name_full 'Inorganic Chemistry'
_journal_page_first 3638
_journal_page_last 3646
_journal_paper_doi 10.1021/ic011312l
_journal_volume 41
_journal_year 2002
_chemical_formula_sum 'C94.5 H26 Co0.5 N2 O2'
_chemical_formula_weight 1250.64
_chemical_melting_point ?
_chemical_name_common 'CoTMPP C60 Toluene'
_chemical_name_systematic
;
  C60 fullerene cobalt tetrakis(4-methoxy-phenyl)porphyrinate toluene solvate
;
_space_group_IT_number 14
_symmetry_cell_setting monoclinic
_symmetry_space_group_name_Hall '-P 2ybc'
_symmetry_space_group_name_H-M 'P 1 21/c 1'
_atom_sites_solution_hydrogens geom
_atom_sites_solution_primary direct
_atom_sites_solution_secondary difmap
_audit_creation_method SHELXL-97
_cell_angle_alpha 90.00
_cell_angle_beta 96.586(2)
_cell_angle_gamma 90.00
_cell_formula_units_Z 4
_cell_length_a 13.9840(13)
_cell_length_b 21.388(2)
_cell_length_c 18.1781(17)
_cell_measurement_reflns_used 496
_cell_measurement_temperature 90.0(1)
_cell_measurement_theta_max 45
_cell_measurement_theta_min 1
_cell_volume 5401.0(9)
_computing_cell_refinement 'Bruker SMART'
_computing_data_collection 'Bruker SMART'
_computing_data_reduction 'Bruker SHELXTL'
_computing_molecular_graphics 'Bruker SHELXTL'
_computing_publication_material 'Bruker SHELXTL'
_computing_structure_refinement 'SHELXL-97 (Sheldrick, 1997)'
_computing_structure_solution 'SHELXS-97 (Sheldrick, 1990)'
_diffrn_ambient_temperature 90.0(1)
_diffrn_measured_fraction_theta_full 0.903
_diffrn_measured_fraction_theta_max 0.903
_diffrn_measurement_device_type 'CCD area detector'
_diffrn_measurement_method 'phi and omega scans'
_diffrn_radiation_monochromator graphite
_diffrn_radiation_source 'rotating anode'
_diffrn_radiation_type MoK\a
_diffrn_radiation_wavelength 0.71073
_diffrn_reflns_av_R_equivalents 0.0508
_diffrn_reflns_av_sigmaI/netI 0.0420
_diffrn_reflns_limit_h_max 17
_diffrn_reflns_limit_h_min -18
_diffrn_reflns_limit_k_max 28
_diffrn_reflns_limit_k_min -28
_diffrn_reflns_limit_l_max 24
_diffrn_reflns_limit_l_min -23
_diffrn_reflns_number 72390
_diffrn_reflns_theta_full 28.74
_diffrn_reflns_theta_max 28.74
_diffrn_reflns_theta_min 2.17
_exptl_absorpt_coefficient_mu 0.238
_exptl_absorpt_correction_T_max 0.9882
_exptl_absorpt_correction_T_min 0.9108
_exptl_absorpt_correction_type none
_exptl_crystal_colour black
_exptl_crystal_density_diffrn 1.538
_exptl_crystal_density_method 'not measured'
_exptl_crystal_description prism
_exptl_crystal_F_000 2546
_exptl_crystal_size_max 0.40
_exptl_crystal_size_mid 0.20
_exptl_crystal_size_min 0.05
_refine_diff_density_max 1.586
_refine_diff_density_min -0.486
_refine_diff_density_rms 0.089
_refine_ls_extinction_coef 0.0056(7)
_refine_ls_extinction_expression Fc^*^=kFc[1+0.001xFc^2^\l^3^/sin(2\q)]^-1/4^
_refine_ls_extinction_method SHELXL
_refine_ls_goodness_of_fit_ref 1.058
_refine_ls_hydrogen_treatment mixed
_refine_ls_matrix_type full
_refine_ls_number_parameters 911
_refine_ls_number_reflns 12655
_refine_ls_number_restraints 0
_refine_ls_restrained_S_all 1.058
_refine_ls_R_factor_all 0.1063
_refine_ls_R_factor_gt 0.0769
_refine_ls_shift/su_max <0.001
_refine_ls_shift/su_mean <0.001
_refine_ls_structure_factor_coef Fsqd
_refine_ls_weighting_details 'calc w=1/[\s^2^(Fo^2^)+(0.1326P)^2^+6.4232P] where P=(Fo^2^+2Fc^2^)/3'
_refine_ls_weighting_scheme calc
_refine_ls_wR_factor_gt 0.2072
_refine_ls_wR_factor_ref 0.2346
_reflns_number_gt 8929
_reflns_number_total 12655
_reflns_threshold_expression >2sigma(I)
_cod_data_source_file ic011312l_5.cif
_cod_data_source_block d
_cod_depositor_comments
;
The following automatic conversions were performed:

'_chemical_melting_point' value 'not measured' was changed to '?' -
the value is undefined or not given.

Automatic conversion script
Id: cif_fix_values 1569 2011-02-09 13:29:24Z adriana 

The following automatic conversions were performed:

'_symmetry_cell_setting' value 'Monoclinic' changed to 'monoclinic'
according to the built-in table from CIF Core dictionary named
'cif_core.dic' version 2.4.1 from 2010-06-29.

Automatic conversion script
Id: cif_fix_values 1646 2011-03-28 12:23:43Z adriana 
;
_cod_original_formula_sum 'C94.50 H26 Co0.50 N2 O2'
_cod_database_code 4318197

loop_
_symmetry_equiv_pos_as_xyz
'x, y, z'
'-x, y+1/2, -z+1/2'
'-x, -y, -z'
'x, -y-1/2, z-1/2'

loop_
_atom_site_label
_atom_site_type_symbol
_atom_site_fract_x
_atom_site_fract_y
_atom_site_fract_z
_atom_site_U_iso_or_equiv
_atom_site_adp_type
_atom_site_occupancy
_atom_site_symmetry_multiplicity
_atom_site_calc_flag
_atom_site_refinement_flags
_atom_site_disorder_assembly
_atom_site_disorder_group
Co1 Co 0.0000 0.5000 0.5000 0.01999(16) Uani 1 2 d S . .
O1 O 0.3894(2) 0.53690(12) 0.93390(13) 0.0436(6) Uani 1 1 d . . .
O2 O -0.28372(19) 0.86982(11) 0.58946(18) 0.0499(7) Uani 1 1 d . . .
N1 N 0.10395(16) 0.44844(11) 0.55352(13) 0.0222(5) Uani 1 1 d . . .
N2 N 0.00801(16) 0.55827(11) 0.58454(13) 0.0206(5) Uani 1 1 d . . .
C1 C 0.13828(19) 0.39176(13) 0.53149(16) 0.0231(6) Uani 1 1 d . . .
C2 C 0.2061(2) 0.36610(14) 0.58905(17) 0.0277(6) Uani 1 1 d . . .
H2A H 0.2387 0.3272 0.5876 0.033 Uiso 1 1 calc R . .
C3 C 0.2148(2) 0.40744(15) 0.64541(17) 0.0280(6) Uani 1 1 d . . .
H3A H 0.2551 0.4035 0.6909 0.034 Uiso 1 1 calc R . .
C4 C 0.15099(19) 0.45873(13) 0.62309(16) 0.0223(5) Uani 1 1 d . . .
C5 C 0.13684(19) 0.50894(13) 0.66917(16) 0.0222(5) Uani 1 1 d . . .
C6 C 0.06762(19) 0.55453(13) 0.65063(15) 0.0213(5) Uani 1 1 d . . .
C7 C 0.0491(2) 0.60489(13) 0.69890(16) 0.0254(6) Uani 1 1 d . . .
H7A H 0.0803 0.6122 0.7474 0.030 Uiso 1 1 calc R . .
C8 C -0.0216(2) 0.64019(14) 0.66225(17) 0.0259(6) Uani 1 1 d . . .
H8A H -0.0499 0.6767 0.6803 0.031 Uiso 1 1 calc R . .
C9 C -0.04523(19) 0.61181(13) 0.59096(16) 0.0219(5) Uani 1 1 d . . .
C10 C -0.11158(19) 0.63727(13) 0.53627(16) 0.0221(6) Uani 1 1 d . . .
C11 C 0.2005(2) 0.51516(13) 0.74047(16) 0.0241(6) Uani 1 1 d . . .
C12 C 0.2994(2) 0.52675(15) 0.73987(17) 0.0279(6) Uani 1 1 d . . .
H12A H 0.3254 0.5297 0.6939 0.033 Uiso 1 1 calc R . .
C13 C 0.3592(2) 0.53386(15) 0.80519(18) 0.0328(7) Uani 1 1 d . . .
H13A H 0.4259 0.5418 0.8039 0.039 Uiso 1 1 calc R . .
C14 C 0.3227(3) 0.52944(15) 0.87226(18) 0.0335(7) Uani 1 1 d . . .
C15 C 0.2256(3) 0.51745(15) 0.87506(18) 0.0335(7) Uani 1 1 d . . .
H15A H 0.2004 0.5144 0.9213 0.040 Uiso 1 1 calc R . .
C16 C 0.1655(2) 0.51003(14) 0.80896(17) 0.0289(6) Uani 1 1 d . . .
H16A H 0.0992 0.5013 0.8106 0.035 Uiso 1 1 calc R . .
C17 C -0.1574(2) 0.69841(14) 0.55134(16) 0.0243(6) Uani 1 1 d . . .
C18 C -0.2563(2) 0.70209(14) 0.55386(18) 0.0286(6) Uani 1 1 d . . .
H18A H -0.2939 0.6651 0.5470 0.034 Uiso 1 1 calc R . .
C19 C -0.3014(2) 0.75820(15) 0.5660(2) 0.0343(7) Uani 1 1 d . . .
H19A H -0.3692 0.7598 0.5666 0.041 Uiso 1 1 calc R . .
C20 C -0.2457(2) 0.81237(15) 0.5774(2) 0.0338(7) Uani 1 1 d . . .
C21 C -0.1466(2) 0.80945(15) 0.5763(2) 0.0333(7) Uani 1 1 d . . .
H21A H -0.1087 0.8462 0.5846 0.040 Uiso 1 1 calc R . .
C22 C -0.1032(2) 0.75289(14) 0.56310(18) 0.0290(6) Uani 1 1 d . . .
H22A H -0.0355 0.7513 0.5620 0.035 Uiso 1 1 calc R . .
C23 C 0.3544(4) 0.5333(2) 1.0050(2) 0.0562(12) Uani 1 1 d . . .
H23A H 0.4082 0.5387 1.0440 0.084 Uiso 1 1 calc R . .
H23B H 0.3243 0.4925 1.0104 0.084 Uiso 1 1 calc R . .
H23C H 0.3068 0.5664 1.0090 0.084 Uiso 1 1 calc R . .
C24 C -0.3873(3) 0.87283(19) 0.5891(4) 0.0774(19) Uani 1 1 d . . .
H24A H -0.4068 0.9163 0.5957 0.116 Uiso 1 1 calc R . .
H24B H -0.4066 0.8473 0.6297 0.116 Uiso 1 1 calc R . .
H24C H -0.4186 0.8569 0.5418 0.116 Uiso 1 1 calc R . .
C25 C 0.2959(4) 0.5781(3) 0.1891(2) 0.0608(12) Uani 1 1 d . . .
C26 C 0.4924(3) 0.7301(3) 0.2964(3) 0.0606(13) Uani 1 1 d . . .
C27 C 0.4306(3) 0.5402(2) 0.2814(3) 0.0615(14) Uani 1 1 d . . .
C28 C 0.4003(3) 0.5768(3) 0.2204(2) 0.0610(13) Uani 1 1 d . . .
C29 C 0.2725(3) 0.6401(2) 0.16498(19) 0.0490(10) Uani 1 1 d . . .
C30 C 0.3600(3) 0.6796(3) 0.1811(2) 0.0692(16) Uani 1 1 d . . .
C31 C 0.2677(3) 0.50261(17) 0.2865(2) 0.0451(9) Uani 1 1 d . . .
C32 C 0.1770(3) 0.7312(2) 0.2010(2) 0.0534(11) Uani 1 1 d . . .
C33 C 0.1974(3) 0.80797(17) 0.3299(3) 0.0510(11) Uani 1 1 d . . .
C34 C 0.4366(3) 0.6379(3) 0.2142(2) 0.0643(14) Uani 1 1 d . . .
C35 C 0.3615(3) 0.50194(17) 0.3175(3) 0.0510(11) Uani 1 1 d . . .
C36 C 0.4196(3) 0.7661(2) 0.2654(3) 0.0586(12) Uani 1 1 d . . .
C37 C 0.2215(3) 0.80876(16) 0.4051(3) 0.0494(10) Uani 1 1 d . . .
C38 C 0.5009(3) 0.56570(19) 0.3416(2) 0.0479(10) Uani 1 1 d . . .
C39 C 0.1535(3) 0.77030(16) 0.4408(3) 0.0473(10) Uani 1 1 d . . .
C40 C 0.3845(3) 0.50337(16) 0.3965(3) 0.0474(10) Uani 1 1 d . . .
C41 C 0.2833(3) 0.73295(18) 0.5319(2) 0.0439(9) Uani 1 1 d . . .
C42 C 0.4825(3) 0.58090(19) 0.4709(3) 0.0508(10) Uani 1 1 d . . .
C43 C 0.1852(3) 0.6674(2) 0.17446(19) 0.0437(9) Uani 1 1 d . . .
C44 C 0.2562(3) 0.7669(2) 0.2168(2) 0.0578(12) Uani 1 1 d . . .
C45 C 0.3479(4) 0.7422(2) 0.2056(2) 0.0596(13) Uani 1 1 d . . .
C46 C 0.2319(3) 0.5427(2) 0.2210(2) 0.0538(11) Uani 1 1 d . . .
C47 C 0.5028(3) 0.6615(2) 0.2688(2) 0.0510(10) Uani 1 1 d . . .
C48 C 0.2653(4) 0.80608(18) 0.2814(2) 0.0530(11) Uani 1 1 d . . .
C49 C 0.0995(3) 0.73142(19) 0.2528(2) 0.0468(9) Uani 1 1 d . . .
C50 C 0.3711(3) 0.80518(18) 0.3116(2) 0.0523(10) Uani 1 1 d . . .
C51 C 0.4711(3) 0.5429(2) 0.4097(3) 0.0512(10) Uani 1 1 d . . .
C52 C 0.5357(2) 0.6262(2) 0.3332(2) 0.0429(9) Uani 1 1 d . . .
C53 C 0.1100(3) 0.76946(19) 0.3131(3) 0.0489(10) Uani 1 1 d . . .
C54 C 0.1904(3) 0.50434(15) 0.3324(2) 0.0380(8) Uani 1 1 d . . .
C55 C 0.1825(3) 0.73417(19) 0.5008(2) 0.0453(9) Uani 1 1 d . . .
C56 C 0.5458(2) 0.66644(18) 0.3985(2) 0.0416(8) Uani 1 1 d . . .
C57 C 0.3106(3) 0.50557(14) 0.4421(2) 0.0398(8) Uani 1 1 d . . .
C58 C 0.1470(3) 0.67218(19) 0.50716(19) 0.0397(8) Uani 1 1 d . . .
C59 C 0.5211(2) 0.64332(18) 0.4648(2) 0.0402(8) Uani 1 1 d . . .
C60 C 0.3216(3) 0.54578(16) 0.50688(19) 0.0391(8) Uani 1 1 d . . .
C61 C 0.3932(3) 0.80634(16) 0.3883(2) 0.0403(8) Uani 1 1 d . . .
C62 C 0.3161(3) 0.80821(15) 0.4341(2) 0.0421(9) Uani 1 1 d . . .
C63 C 0.4041(3) 0.58096(17) 0.52100(19) 0.0364(7) Uani 1 1 d . . .
C64 C 0.3488(3) 0.76856(19) 0.5007(2) 0.0482(9) Uani 1 1 d . . .
C65 C 0.3992(2) 0.64421(17) 0.54550(18) 0.0362(8) Uani 1 1 d . . .
C66 C 0.4438(3) 0.74253(17) 0.4908(2) 0.0398(8) Uani 1 1 d . . .
C67 C 0.1623(3) 0.54612(16) 0.45715(19) 0.0359(7) Uani 1 1 d . . .
C68 C 0.1397(3) 0.56803(19) 0.2296(2) 0.0432(9) Uani 1 1 d . . .
C69 C 0.1130(3) 0.54426(17) 0.2997(2) 0.0411(9) Uani 1 1 d . . .
C70 C 0.2300(3) 0.57247(18) 0.51601(18) 0.0385(8) Uani 1 1 d . . .
C71 C 0.0835(2) 0.74531(17) 0.3807(2) 0.0416(9) Uani 1 1 d . . .
C72 C 0.0894(3) 0.58407(17) 0.4256(2) 0.0384(8) Uani 1 1 d . . .
C73 C 0.3110(3) 0.67032(16) 0.55515(17) 0.0358(7) Uani 1 1 d . . .
C74 C 0.4702(2) 0.76679(17) 0.4224(2) 0.0406(8) Uani 1 1 d . . .
C75 C 0.0493(2) 0.68434(16) 0.3870(2) 0.0333(7) Uani 1 1 d . . .
C76 C 0.5204(2) 0.72985(18) 0.3767(2) 0.0394(8) Uani 1 1 d . . .
C77 C 0.2239(3) 0.63314(19) 0.54034(18) 0.0385(8) Uani 1 1 d . . .
C78 C 0.0389(2) 0.64415(17) 0.32234(19) 0.0349(7) Uani 1 1 d . . .
C79 C 0.0631(2) 0.66775(17) 0.25506(19) 0.0353(7) Uani 1 1 d . . .
C80 C 0.0821(2) 0.64848(15) 0.45139(18) 0.0305(7) Uani 1 1 d . . .
C81 C 0.0649(2) 0.58145(17) 0.3443(2) 0.0355(7) Uani 1 1 d . . .
C82 C 0.4692(3) 0.6821(2) 0.5119(2) 0.0419(9) Uani 1 1 d . . .
C83 C 0.1145(3) 0.63001(19) 0.20809(18) 0.0396(8) Uani 1 1 d . . .
C84 C 0.2113(2) 0.50593(14) 0.40874(19) 0.0312(7) Uani 1 1 d . . .
C1S C 0.2984(5) 0.3650(3) 0.1046(5) 0.092(2) Uani 1 1 d . . .
H1SA H 0.2862 0.3795 0.0550 0.110 Uiso 1 1 calc R . .
C2S C 0.3791(4) 0.3908(2) 0.1482(4) 0.0673(14) Uani 1 1 d . . .
H2SA H 0.4198 0.4200 0.1276 0.081 Uiso 1 1 calc R . .
C3S C 0.3971(4) 0.3729(3) 0.2197(4) 0.0743(15) Uani 1 1 d . . .
H3SA H 0.4514 0.3880 0.2508 0.089 Uiso 1 1 calc R . .
C4S C 0.3320(4) 0.3311(2) 0.2457(3) 0.0663(14) Uani 1 1 d . . .
H4SA H 0.3410 0.3192 0.2964 0.080 Uiso 1 1 calc R . .
C5S C 0.2553(4) 0.3064(3) 0.2004(4) 0.088(2) Uani 1 1 d . . .
C6S C 0.2387(4) 0.3231(3) 0.1259(3) 0.0766(16) Uani 1 1 d . . .
H6SA H 0.1882 0.3055 0.0930 0.092 Uiso 1 1 calc R . .
C7S C 0.1903(6) 0.2579(4) 0.2264(5) 0.113(3) Uani 1 1 d . . .
H7SA H 0.1801 0.2664 0.2779 0.169 Uiso 1 1 calc R . .
H7SB H 0.2197 0.2165 0.2231 0.169 Uiso 1 1 calc R . .
H7SC H 0.1283 0.2588 0.1952 0.169 Uiso 1 1 calc R . .
C8S C 0.0659(7) 0.9267(6) 0.5087(6) 0.068(3) Uani 0.50 1 d P . .
C9S C 0.0675(7) 1.0402(5) 0.5759(5) 0.057(2) Uani 0.50 1 d P . .
C10S C 0.0006(6) 0.9684(4) 0.4814(5) 0.050(2) Uani 0.50 1 d P . .
C11S C -0.0015(4) 0.9100(3) 0.4475(3) 0.0692(14) Uani 1 1 d . . .
C12S C 0.0657(3) 0.9837(3) 0.5428(3) 0.0606(12) Uani 1 1 d . . .

loop_
_atom_site_aniso_label
_atom_site_aniso_U_11
_atom_site_aniso_U_22
_atom_site_aniso_U_33
_atom_site_aniso_U_23
_atom_site_aniso_U_13
_atom_site_aniso_U_12
Co1 0.0169(3) 0.0209(3) 0.0216(3) -0.0064(2) -0.00017(19) -0.00005(19)
O1 0.0585(16) 0.0367(13) 0.0298(12) -0.0061(10) -0.0196(11) 0.0042(12)
O2 0.0407(14) 0.0234(12) 0.091(2) -0.0147(13) 0.0297(14) -0.0013(10)
N1 0.0177(10) 0.0234(12) 0.0248(12) -0.0080(9) 0.0002(9) -0.0004(9)
N2 0.0174(10) 0.0211(11) 0.0232(11) -0.0036(9) 0.0021(9) -0.0015(8)
C1 0.0195(12) 0.0229(13) 0.0268(14) -0.0068(11) 0.0012(10) 0.0015(10)
C2 0.0217(13) 0.0284(15) 0.0317(15) -0.0075(12) -0.0023(11) 0.0052(11)
C3 0.0224(13) 0.0307(15) 0.0299(15) -0.0054(12) -0.0022(11) 0.0053(11)
C4 0.0180(12) 0.0242(13) 0.0239(13) -0.0042(11) -0.0006(10) 0.0003(10)
C5 0.0179(12) 0.0245(14) 0.0242(13) -0.0029(11) 0.0025(10) -0.0017(10)
C6 0.0204(12) 0.0208(13) 0.0225(13) -0.0037(10) 0.0020(10) -0.0044(10)
C7 0.0278(14) 0.0212(13) 0.0264(14) -0.0078(11) -0.0001(11) -0.0029(11)
C8 0.0257(14) 0.0224(14) 0.0289(15) -0.0082(11) 0.0008(11) -0.0005(11)
C9 0.0194(12) 0.0196(13) 0.0270(14) -0.0067(11) 0.0036(10) -0.0037(10)
C10 0.0165(12) 0.0227(13) 0.0273(14) -0.0071(11) 0.0033(10) -0.0013(10)
C11 0.0266(14) 0.0225(13) 0.0221(13) -0.0046(11) -0.0020(11) 0.0004(11)
C12 0.0253(14) 0.0314(15) 0.0260(14) -0.0053(12) -0.0011(11) -0.0010(12)
C13 0.0285(15) 0.0324(16) 0.0346(17) -0.0060(13) -0.0086(13) 0.0030(13)
C14 0.0450(18) 0.0242(15) 0.0277(15) -0.0055(12) -0.0116(13) 0.0066(13)
C15 0.050(2) 0.0265(15) 0.0232(15) -0.0015(12) -0.0001(13) 0.0023(14)
C16 0.0329(16) 0.0257(15) 0.0282(15) -0.0035(12) 0.0034(12) -0.0006(12)
C17 0.0214(13) 0.0249(14) 0.0263(14) -0.0066(11) 0.0013(11) -0.0001(11)
C18 0.0240(14) 0.0235(14) 0.0381(17) -0.0107(12) 0.0030(12) -0.0013(11)
C19 0.0253(15) 0.0261(15) 0.053(2) -0.0095(14) 0.0104(14) 0.0000(12)
C20 0.0364(17) 0.0221(15) 0.0457(19) -0.0100(13) 0.0163(14) -0.0011(12)
C21 0.0328(16) 0.0217(14) 0.0466(19) -0.0083(13) 0.0103(14) -0.0060(12)
C22 0.0227(14) 0.0266(15) 0.0380(17) -0.0064(13) 0.0053(12) -0.0028(11)
C23 0.088(3) 0.049(2) 0.0264(18) -0.0005(16) -0.0143(19) -0.002(2)
C24 0.048(2) 0.028(2) 0.165(6) -0.022(3) 0.054(3) -0.0005(17)
C25 0.079(3) 0.075(3) 0.0305(19) -0.013(2) 0.017(2) 0.010(3)
C26 0.0272(18) 0.091(4) 0.065(3) 0.032(3) 0.0129(18) -0.015(2)
C27 0.043(2) 0.046(2) 0.104(4) -0.030(2) 0.044(2) -0.0015(18)
C28 0.053(2) 0.093(4) 0.040(2) -0.018(2) 0.0214(19) 0.006(2)
C29 0.050(2) 0.080(3) 0.0185(15) 0.0062(17) 0.0071(14) -0.003(2)
C30 0.048(2) 0.140(5) 0.0216(18) 0.030(2) 0.0139(16) 0.004(3)
C31 0.066(3) 0.0343(18) 0.0375(19) -0.0163(15) 0.0148(17) -0.0097(17)
C32 0.066(3) 0.053(2) 0.0359(19) 0.0231(18) -0.0149(18) 0.001(2)
C33 0.047(2) 0.0232(17) 0.081(3) 0.0169(18) 0.002(2) 0.0050(15)
C34 0.042(2) 0.118(4) 0.038(2) 0.008(2) 0.0257(18) 0.000(2)
C35 0.053(2) 0.0311(18) 0.075(3) -0.0185(18) 0.035(2) 0.0054(16)
C36 0.046(2) 0.071(3) 0.059(3) 0.030(2) 0.008(2) -0.014(2)
C37 0.044(2) 0.0185(15) 0.085(3) 0.0030(17) 0.002(2) 0.0053(14)
C38 0.0368(19) 0.046(2) 0.065(3) 0.0044(19) 0.0247(18) 0.0174(16)
C39 0.0395(19) 0.0239(16) 0.081(3) -0.0138(18) 0.0176(19) 0.0005(14)
C40 0.0313(17) 0.0217(16) 0.087(3) 0.0005(17) -0.0043(18) 0.0137(13)
C41 0.055(2) 0.0378(19) 0.0388(19) -0.0113(15) 0.0031(16) -0.0034(16)
C42 0.0385(19) 0.040(2) 0.068(3) 0.0133(19) -0.0174(18) 0.0074(16)
C43 0.046(2) 0.062(2) 0.0211(15) 0.0077(15) -0.0060(14) -0.0002(18)
C44 0.060(3) 0.065(3) 0.048(2) 0.036(2) 0.002(2) -0.001(2)
C45 0.082(3) 0.067(3) 0.0303(19) 0.0205(19) 0.009(2) -0.030(3)
C46 0.056(2) 0.061(3) 0.044(2) -0.026(2) 0.0041(19) 0.001(2)
C47 0.0264(17) 0.076(3) 0.053(2) 0.019(2) 0.0179(16) -0.0030(18)
C48 0.080(3) 0.0301(18) 0.045(2) 0.0206(16) -0.011(2) -0.0016(18)
C49 0.0317(18) 0.045(2) 0.060(2) 0.0148(18) -0.0112(16) 0.0083(15)
C50 0.068(3) 0.0343(19) 0.056(2) 0.0163(18) 0.014(2) -0.0169(18)
C51 0.040(2) 0.049(2) 0.065(3) 0.007(2) 0.0051(18) 0.0223(17)
C52 0.0219(15) 0.054(2) 0.054(2) 0.0054(18) 0.0100(15) 0.0082(15)
C53 0.039(2) 0.042(2) 0.064(3) 0.0142(19) -0.0007(18) 0.0135(16)
C54 0.0386(18) 0.0225(15) 0.050(2) -0.0059(14) -0.0063(15) -0.0048(13)
C55 0.0396(19) 0.046(2) 0.051(2) -0.0216(18) 0.0065(16) 0.0091(16)
C56 0.0186(14) 0.045(2) 0.059(2) 0.0011(17) -0.0035(14) -0.0009(14)
C57 0.063(2) 0.0176(14) 0.0354(18) 0.0078(13) -0.0070(16) 0.0026(14)
C58 0.0365(18) 0.054(2) 0.0301(17) -0.0080(15) 0.0104(14) 0.0100(16)
C59 0.0223(15) 0.0427(19) 0.051(2) 0.0120(16) -0.0151(14) -0.0050(13)
C60 0.061(2) 0.0264(16) 0.0284(16) 0.0112(13) -0.0027(15) -0.0023(15)
C61 0.0369(18) 0.0267(16) 0.056(2) 0.0110(15) 0.0008(16) -0.0120(13)
C62 0.045(2) 0.0166(14) 0.065(2) -0.0017(15) 0.0090(18) -0.0043(13)
C63 0.0382(17) 0.0384(18) 0.0301(16) 0.0119(14) -0.0062(13) 0.0092(14)
C64 0.059(2) 0.040(2) 0.045(2) -0.0138(17) 0.0000(18) -0.0122(18)
C65 0.0355(17) 0.0449(19) 0.0249(15) 0.0092(14) -0.0106(13) -0.0120(14)
C66 0.0340(17) 0.0409(19) 0.0421(19) -0.0037(15) -0.0061(14) -0.0147(14)
C67 0.0427(18) 0.0302(16) 0.0356(17) 0.0024(13) 0.0079(14) -0.0060(14)
C68 0.0400(19) 0.047(2) 0.0390(19) -0.0161(16) -0.0109(15) -0.0013(16)
C69 0.0396(18) 0.0319(17) 0.047(2) 0.0019(15) -0.0177(16) -0.0107(14)
C70 0.047(2) 0.046(2) 0.0218(15) 0.0081(14) 0.0030(13) -0.0196(16)
C71 0.0251(16) 0.0326(17) 0.067(2) 0.0135(17) 0.0043(16) 0.0112(13)
C72 0.0372(18) 0.0338(17) 0.047(2) 0.0020(15) 0.0186(15) -0.0056(14)
C73 0.053(2) 0.0338(17) 0.0189(14) -0.0056(12) -0.0058(13) -0.0006(15)
C74 0.0303(16) 0.0340(18) 0.056(2) 0.0053(16) -0.0033(15) -0.0137(14)
C75 0.0200(13) 0.0377(17) 0.0427(18) 0.0029(14) 0.0050(12) 0.0039(12)
C76 0.0230(15) 0.046(2) 0.048(2) 0.0163(16) 0.0010(14) -0.0105(14)
C77 0.0380(18) 0.059(2) 0.0196(14) -0.0001(14) 0.0065(13) 0.0037(16)
C78 0.0195(14) 0.0472(19) 0.0366(17) 0.0021(15) -0.0030(12) -0.0053(13)
C79 0.0242(14) 0.0446(19) 0.0342(17) 0.0089(14) -0.0087(12) 0.0022(13)
C80 0.0275(15) 0.0320(16) 0.0340(16) -0.0014(13) 0.0121(12) 0.0038(12)
C81 0.0261(15) 0.0386(18) 0.0396(18) 0.0075(14) -0.0055(13) -0.0118(13)
C82 0.0304(16) 0.058(2) 0.0340(17) 0.0073(16) -0.0111(13) -0.0174(16)
C83 0.0370(18) 0.054(2) 0.0248(15) 0.0019(15) -0.0100(13) -0.0041(16)
C84 0.0374(17) 0.0179(13) 0.0403(17) 0.0004(12) 0.0130(14) -0.0032(12)
C1S 0.077(4) 0.047(3) 0.144(6) -0.011(3) -0.015(4) -0.001(3)
C2S 0.059(3) 0.046(2) 0.100(4) -0.018(3) 0.017(3) 0.000(2)
C3S 0.079(4) 0.052(3) 0.095(4) -0.018(3) 0.020(3) 0.013(3)
C4S 0.090(4) 0.053(3) 0.056(3) -0.017(2) 0.005(3) 0.025(3)
C5S 0.050(3) 0.086(4) 0.132(6) -0.054(4) 0.022(3) -0.008(3)
C6S 0.078(4) 0.084(4) 0.065(3) -0.017(3) -0.005(3) 0.009(3)
C7S 0.110(6) 0.094(5) 0.141(7) -0.038(5) 0.042(5) -0.010(4)
C8S 0.062(6) 0.087(7) 0.058(6) 0.033(5) 0.017(5) 0.036(5)
C9S 0.059(5) 0.067(6) 0.046(5) 0.015(4) 0.009(4) 0.013(4)
C10S 0.058(5) 0.053(5) 0.045(4) 0.007(4) 0.027(4) 0.000(4)
C11S 0.074(3) 0.069(3) 0.069(3) 0.010(3) 0.026(3) 0.003(3)
C12S 0.050(2) 0.084(4) 0.048(2) 0.022(2) 0.006(2) 0.018(2)

loop_
_atom_type_symbol
_atom_type_description
_atom_type_scat_dispersion_real
_atom_type_scat_dispersion_imag
_atom_type_scat_source
C C 0.0033 0.0016 'International Tables Vol C Tables 4.2.6.8 and 6.1.1.4'
H H 0.0000 0.0000 'International Tables Vol C Tables 4.2.6.8 and 6.1.1.4'
N N 0.0061 0.0033 'International Tables Vol C Tables 4.2.6.8 and 6.1.1.4'
O O 0.0106 0.0060 'International Tables Vol C Tables 4.2.6.8 and 6.1.1.4'
Co Co 0.3494 0.9721 'International Tables Vol C Tables 4.2.6.8 and 6.1.1.4'

loop_
_geom_angle_atom_site_label_1
_geom_angle_atom_site_label_2
_geom_angle_atom_site_label_3
_geom_angle
_geom_angle_site_symmetry_1
_geom_angle_site_symmetry_3
_geom_angle_publ_flag
N2 Co1 N2 180.0 3_566 . ?
N2 Co1 N1 89.78(9) 3_566 3_566 ?
N2 Co1 N1 90.22(9) . 3_566 ?
N2 Co1 N1 90.22(9) 3_566 . ?
N2 Co1 N1 89.78(9) . . ?
N1 Co1 N1 180.00(13) 3_566 . ?
C14 O1 C23 117.1(3) . . ?
C20 O2 C24 116.5(3) . . ?
C4 N1 C1 105.2(2) . . ?
C4 N1 Co1 127.39(18) . . ?
C1 N1 Co1 127.19(19) . . ?
C9 N2 C6 104.6(2) . . ?
C9 N2 Co1 127.46(19) . . ?
C6 N2 Co1 127.94(19) . . ?
N1 C1 C10 125.6(3) . 3_566 ?
N1 C1 C2 110.3(2) . . ?
C10 C1 C2 124.1(3) 3_566 . ?
C3 C2 C1 107.3(3) . . ?
C2 C3 C4 106.6(3) . . ?
N1 C4 C5 126.3(3) . . ?
N1 C4 C3 110.6(2) . . ?
C5 C4 C3 123.0(3) . . ?
C6 C5 C4 122.7(3) . . ?
C6 C5 C11 118.6(2) . . ?
C4 C5 C11 118.7(2) . . ?
N2 C6 C5 125.8(3) . . ?
N2 C6 C7 110.8(2) . . ?
C5 C6 C7 123.4(3) . . ?
C8 C7 C6 106.9(3) . . ?
C7 C8 C9 106.7(3) . . ?
N2 C9 C10 126.0(2) . . ?
N2 C9 C8 110.9(2) . . ?
C10 C9 C8 123.1(3) . . ?
C9 C10 C1 123.2(3) . 3_566 ?
C9 C10 C17 118.4(2) . . ?
C1 C10 C17 118.4(3) 3_566 . ?
C16 C11 C12 117.9(3) . . ?
C16 C11 C5 122.2(3) . . ?
C12 C11 C5 119.9(3) . . ?
C13 C12 C11 120.8(3) . . ?
C14 C13 C12 120.3(3) . . ?
C13 C14 O1 115.2(3) . . ?
C13 C14 C15 120.6(3) . . ?
O1 C14 C15 124.3(3) . . ?
C14 C15 C16 119.0(3) . . ?
C11 C16 C15 121.5(3) . . ?
C18 C17 C22 118.2(3) . . ?
C18 C17 C10 120.2(3) . . ?
C22 C17 C10 121.5(3) . . ?
C19 C18 C17 121.8(3) . . ?
C18 C19 C20 119.0(3) . . ?
O2 C20 C21 116.7(3) . . ?
O2 C20 C19 123.3(3) . . ?
C21 C20 C19 120.0(3) . . ?
C22 C21 C20 119.9(3) . . ?
C21 C22 C17 121.0(3) . . ?
C46 C25 C29 120.9(4) . . ?
C46 C25 C28 119.3(5) . . ?
C29 C25 C28 108.2(5) . . ?
C36 C26 C76 121.4(5) . . ?
C36 C26 C47 119.8(4) . . ?
C76 C26 C47 106.9(4) . . ?
C28 C27 C35 121.0(5) . . ?
C28 C27 C38 119.9(4) . . ?
C35 C27 C38 106.7(4) . . ?
C27 C28 C34 120.5(4) . . ?
C27 C28 C25 120.5(4) . . ?
C34 C28 C25 107.2(5) . . ?
C43 C29 C25 122.0(4) . . ?
C43 C29 C30 116.9(4) . . ?
C25 C29 C30 108.3(4) . . ?
C45 C30 C34 123.3(5) . . ?
C45 C30 C29 118.1(4) . . ?
C34 C30 C29 106.2(5) . . ?
C35 C31 C54 120.6(4) . . ?
C35 C31 C46 123.3(4) . . ?
C54 C31 C46 103.8(4) . . ?
C44 C32 C43 120.4(4) . . ?
C44 C32 C49 119.6(4) . . ?
C43 C32 C49 107.4(4) . . ?
C48 C33 C37 122.3(4) . . ?
C48 C33 C53 118.0(4) . . ?
C37 C33 C53 108.4(4) . . ?
C47 C34 C28 120.1(5) . . ?
C47 C34 C30 118.1(5) . . ?
C28 C34 C30 110.1(4) . . ?
C31 C35 C40 120.4(3) . . ?
C31 C35 C27 117.2(5) . . ?
C40 C35 C27 110.5(4) . . ?
C26 C36 C50 118.7(5) . . ?
C26 C36 C45 121.6(5) . . ?
C50 C36 C45 108.1(4) . . ?
C62 C37 C33 120.0(4) . . ?
C62 C37 C39 118.2(4) . . ?
C33 C37 C39 109.8(4) . . ?
C52 C38 C51 123.3(4) . . ?
C52 C38 C27 117.9(4) . . ?
C51 C38 C27 106.0(4) . . ?
C55 C39 C37 121.7(4) . . ?
C55 C39 C71 119.9(3) . . ?
C37 C39 C71 106.4(4) . . ?
C57 C40 C35 119.9(3) . . ?
C57 C40 C51 122.3(4) . . ?
C35 C40 C51 105.1(4) . . ?
C64 C41 C73 118.0(4) . . ?
C64 C41 C55 119.6(4) . . ?
C73 C41 C55 110.2(3) . . ?
C51 C42 C59 119.6(4) . . ?
C51 C42 C63 117.8(4) . . ?
C59 C42 C63 110.4(4) . . ?
C29 C43 C32 122.8(4) . . ?
C29 C43 C83 118.1(4) . . ?
C32 C43 C83 106.9(4) . . ?
C32 C44 C45 119.4(5) . . ?
C32 C44 C48 119.8(5) . . ?
C45 C44 C48 109.7(4) . . ?
C44 C45 C30 122.3(4) . . ?
C44 C45 C36 108.1(5) . . ?
C30 C45 C36 117.3(5) . . ?
C25 C46 C68 119.1(5) . . ?
C25 C46 C31 118.7(4) . . ?
C68 C46 C31 110.7(4) . . ?
C34 C47 C52 121.7(4) . . ?
C34 C47 C26 119.8(4) . . ?
C52 C47 C26 105.6(4) . . ?
C33 C48 C44 122.8(4) . . ?
C33 C48 C50 119.1(4) . . ?
C44 C48 C50 106.2(4) . . ?
C53 C49 C79 122.9(4) . . ?
C53 C49 C32 119.0(4) . . ?
C79 C49 C32 106.9(4) . . ?
C61 C50 C36 122.7(4) . . ?
C61 C50 C48 117.2(4) . . ?
C36 C50 C48 107.9(4) . . ?
C42 C51 C38 118.6(4) . . ?
C42 C51 C40 119.3(4) . . ?
C38 C51 C40 111.7(4) . . ?
C38 C52 C47 119.8(4) . . ?
C38 C52 C56 117.4(4) . . ?
C47 C52 C56 110.3(4) . . ?
C49 C53 C71 117.7(4) . . ?
C49 C53 C33 120.7(4) . . ?
C71 C53 C33 108.4(4) . . ?
C84 C54 C31 119.6(3) . . ?
C84 C54 C69 117.3(3) . . ?
C31 C54 C69 110.5(4) . . ?
C39 C55 C58 121.2(4) . . ?
C39 C55 C41 120.5(4) . . ?
C58 C55 C41 106.4(3) . . ?
C59 C56 C76 119.7(4) . . ?
C59 C56 C52 119.1(3) . . ?
C76 C56 C52 109.4(3) . . ?
C40 C57 C84 119.4(3) . . ?
C40 C57 C60 119.0(4) . . ?
C84 C57 C60 110.0(3) . . ?
C80 C58 C55 119.3(3) . . ?
C80 C58 C77 119.5(3) . . ?
C55 C58 C77 108.9(3) . . ?
C56 C59 C82 120.2(3) . . ?
C56 C59 C42 121.9(4) . . ?
C82 C59 C42 105.5(3) . . ?
C63 C60 C70 120.2(3) . . ?
C63 C60 C57 118.9(4) . . ?
C70 C60 C57 108.6(3) . . ?
C50 C61 C62 119.0(4) . . ?
C50 C61 C74 119.0(4) . . ?
C62 C61 C74 109.8(3) . . ?
C37 C62 C61 122.3(4) . . ?
C37 C62 C64 120.4(4) . . ?
C61 C62 C64 105.8(3) . . ?
C60 C63 C65 120.4(3) . . ?
C60 C63 C42 122.7(3) . . ?
C65 C63 C42 104.7(3) . . ?
C41 C64 C66 119.9(4) . . ?
C41 C64 C62 119.5(4) . . ?
C66 C64 C62 108.1(3) . . ?
C73 C65 C63 119.8(3) . . ?
C73 C65 C82 118.7(3) . . ?
C63 C65 C82 109.7(3) . . ?
C82 C66 C74 119.6(4) . . ?
C82 C66 C64 121.8(3) . . ?
C74 C66 C64 107.1(3) . . ?
C72 C67 C84 118.3(3) . . ?
C72 C67 C70 117.8(3) . . ?
C84 C67 C70 111.2(3) . . ?
C83 C68 C46 121.8(4) . . ?
C83 C68 C69 119.1(3) . . ?
C46 C68 C69 106.8(4) . . ?
C81 C69 C54 119.5(3) . . ?
C81 C69 C68 120.5(3) . . ?
C54 C69 C68 108.1(4) . . ?
C77 C70 C60 120.2(3) . . ?
C77 C70 C67 122.8(3) . . ?
C60 C70 C67 106.0(3) . . ?
C75 C71 C53 122.4(4) . . ?
C75 C71 C39 118.6(3) . . ?
C53 C71 C39 106.9(3) . . ?
C67 C72 C80 119.8(3) . . ?
C67 C72 C81 118.0(3) . . ?
C80 C72 C81 109.9(3) . . ?
C65 C73 C41 123.4(4) . . ?
C65 C73 C77 119.7(3) . . ?
C41 C73 C77 105.2(3) . . ?
C76 C74 C66 120.6(3) . . ?
C76 C74 C61 118.5(4) . . ?
C66 C74 C61 109.2(3) . . ?
C71 C75 C80 119.2(3) . . ?
C71 C75 C78 119.3(3) . . ?
C80 C75 C78 109.8(3) . . ?
C74 C76 C56 119.6(3) . . ?
C74 C76 C26 119.7(4) . . ?
C56 C76 C26 107.8(4) . . ?
C70 C77 C58 118.9(3) . . ?
C70 C77 C73 119.6(3) . . ?
C58 C77 C73 109.3(3) . . ?
C79 C78 C81 120.1(3) . . ?
C79 C78 C75 118.9(3) . . ?
C81 C78 C75 109.3(3) . . ?
C78 C79 C83 120.5(3) . . ?
C78 C79 C49 118.8(3) . . ?
C83 C79 C49 108.1(3) . . ?
C58 C80 C75 121.8(3) . . ?
C58 C80 C72 121.2(3) . . ?
C75 C80 C72 105.7(3) . . ?
C69 C81 C78 120.3(3) . . ?
C69 C81 C72 122.8(3) . . ?
C78 C81 C72 105.4(3) . . ?
C66 C82 C59 120.2(3) . . ?
C66 C82 C65 118.2(4) . . ?
C59 C82 C65 109.6(3) . . ?
C68 C83 C79 119.4(3) . . ?
C68 C83 C43 118.0(4) . . ?
C79 C83 C43 110.6(3) . . ?
C54 C84 C57 120.1(3) . . ?
C54 C84 C67 124.0(3) . . ?
C57 C84 C67 104.2(3) . . ?
C6S C1S C2S 126.5(7) . . ?
C3S C2S C1S 118.5(6) . . ?
C2S C3S C4S 116.8(6) . . ?
C5S C4S C3S 122.4(6) . . ?
C4S C5S C6S 120.8(6) . . ?
C4S C5S C7S 122.5(8) . . ?
C6S C5S C7S 116.5(6) . . ?
C1S C6S C5S 114.9(6) . . ?
C10S C8S C12S 62.3(6) . . ?
C10S C8S C11S 60.7(6) . . ?
C12S C8S C11S 122.9(7) . . ?
C10S C9S C12S 63.6(7) 3_576 . ?
C10S C9S C11S 59.8(6) 3_576 3_576 ?
C12S C9S C11S 123.5(8) . 3_576 ?
C8S C10S C9S 126.5(10) . 3_576 ?
C8S C10S C11S 62.8(7) . . ?
C9S C10S C11S 63.7(7) 3_576 . ?
C8S C10S C12S 60.1(7) . . ?
C9S C10S C12S 173.3(9) 3_576 . ?
C11S C10S C12S 122.9(8) . . ?
C8S C10S C12S 175.1(10) . 3_576 ?
C9S C10S C12S 58.5(6) 3_576 3_576 ?
C11S C10S C12S 122.1(8) . 3_576 ?
C12S C10S C12S 114.9(7) . 3_576 ?
C8S C10S C10S 118.3(12) . 3_576 ?
C9S C10S C10S 115.2(10) 3_576 3_576 ?
C11S C10S C10S 178.1(10) . 3_576 ?
C12S C10S C10S 58.2(6) . 3_576 ?
C12S C10S C10S 56.8(6) 3_576 3_576 ?
C10S C11S C8S 56.5(6) . . ?
C10S C11S C9S 56.5(6) . 3_576 ?
C8S C11S C9S 113.0(7) . 3_576 ?
C9S C12S C8S 178.7(7) . . ?
C9S C12S C10S 122.9(6) . . ?
C8S C12S C10S 57.6(6) . . ?
C9S C12S C10S 57.9(6) . 3_576 ?
C8S C12S C10S 122.6(7) . 3_576 ?
C10S C12S C10S 65.1(7) . 3_576 ?

loop_
_geom_bond_atom_site_label_1
_geom_bond_atom_site_label_2
_geom_bond_distance
_geom_bond_site_symmetry_2
_geom_bond_publ_flag
Co1 N2 1.972(2) 3_566 ?
Co1 N2 1.972(2) . ?
Co1 N1 1.988(2) 3_566 ?
Co1 N1 1.988(2) . ?
O1 C14 1.382(4) . ?
O1 C23 1.435(5) . ?
O2 C20 1.366(4) . ?
O2 C24 1.450(5) . ?
N1 C4 1.375(4) . ?
N1 C1 1.380(4) . ?
N2 C9 1.378(4) . ?
N2 C6 1.384(4) . ?
C1 C10 1.392(4) 3_566 ?
C1 C2 1.438(4) . ?
C2 C3 1.348(4) . ?
C3 C4 1.443(4) . ?
C4 C5 1.390(4) . ?
C5 C6 1.388(4) . ?
C5 C11 1.492(4) . ?
C6 C7 1.432(4) . ?
C7 C8 1.356(4) . ?
C8 C9 1.435(4) . ?
C9 C10 1.391(4) . ?
C10 C1 1.392(4) 3_566 ?
C10 C17 1.495(4) . ?
C11 C16 1.394(4) . ?
C11 C12 1.406(4) . ?
C12 C13 1.380(4) . ?
C13 C14 1.378(5) . ?
C14 C15 1.389(5) . ?
C15 C16 1.394(4) . ?
C17 C18 1.392(4) . ?
C17 C22 1.393(4) . ?
C18 C19 1.386(4) . ?
C19 C20 1.398(4) . ?
C20 C21 1.390(5) . ?
C21 C22 1.387(4) . ?
C25 C46 1.353(7) . ?
C25 C29 1.423(7) . ?
C25 C28 1.504(7) . ?
C26 C36 1.347(7) . ?
C26 C76 1.468(6) . ?
C26 C47 1.563(7) . ?
C27 C28 1.384(8) . ?
C27 C35 1.475(6) . ?
C27 C38 1.488(7) . ?
C28 C34 1.411(8) . ?
C29 C43 1.382(6) . ?
C29 C30 1.488(7) . ?
C30 C45 1.426(8) . ?
C30 C34 1.470(7) . ?
C31 C35 1.367(7) . ?
C31 C54 1.442(6) . ?
C31 C46 1.505(6) . ?
C32 C44 1.350(7) . ?
C32 C43 1.456(6) . ?
C32 C49 1.515(7) . ?
C33 C48 1.367(7) . ?
C33 C37 1.369(7) . ?
C33 C53 1.477(6) . ?
C34 C47 1.374(7) . ?
C35 C40 1.436(7) . ?
C36 C50 1.412(7) . ?
C36 C45 1.482(7) . ?
C37 C62 1.368(6) . ?
C37 C39 1.465(6) . ?
C38 C52 1.396(6) . ?
C38 C51 1.435(6) . ?
C39 C55 1.360(6) . ?
C39 C71 1.480(6) . ?
C40 C57 1.397(6) . ?
C40 C51 1.473(6) . ?
C41 C64 1.365(6) . ?
C41 C73 1.444(5) . ?
C41 C55 1.458(6) . ?
C42 C51 1.373(6) . ?
C42 C59 1.449(5) . ?
C42 C63 1.504(6) . ?
C43 C83 1.459(5) . ?
C44 C45 1.423(7) . ?
C44 C48 1.437(7) . ?
C46 C68 1.423(6) . ?
C47 C52 1.424(6) . ?
C48 C50 1.518(7) . ?
C49 C53 1.360(6) . ?
C49 C79 1.456(5) . ?
C50 C61 1.393(6) . ?
C52 C56 1.461(6) . ?
C53 C71 1.421(6) . ?
C54 C84 1.385(5) . ?
C54 C69 1.451(5) . ?
C55 C58 1.425(6) . ?
C56 C59 1.382(6) . ?
C56 C76 1.446(5) . ?
C57 C84 1.450(5) . ?
C57 C60 1.452(5) . ?
C58 C80 1.377(5) . ?
C58 C77 1.439(5) . ?
C59 C82 1.446(6) . ?
C60 C63 1.377(5) . ?
C60 C70 1.429(6) . ?
C61 C62 1.435(6) . ?
C61 C74 1.451(5) . ?
C62 C64 1.506(6) . ?
C63 C65 1.428(5) . ?
C64 C66 1.471(6) . ?
C65 C73 1.383(5) . ?
C65 C82 1.459(5) . ?
C66 C82 1.382(6) . ?
C66 C74 1.435(5) . ?
C67 C72 1.377(5) . ?
C67 C84 1.456(5) . ?
C67 C70 1.458(5) . ?
C68 C83 1.415(6) . ?
C68 C69 1.459(6) . ?
C69 C81 1.367(6) . ?
C70 C77 1.377(6) . ?
C71 C75 1.398(5) . ?
C72 C80 1.463(5) . ?
C72 C81 1.479(5) . ?
C73 C77 1.453(5) . ?
C74 C76 1.392(6) . ?
C75 C80 1.430(5) . ?
C75 C78 1.450(5) . ?
C78 C79 1.400(5) . ?
C78 C81 1.434(5) . ?
C79 C83 1.427(5) . ?
C1S C6S 1.313(9) . ?
C1S C2S 1.413(8) . ?
C2S C3S 1.350(8) . ?
C3S C4S 1.396(8) . ?
C4S C5S 1.381(8) . ?
C5S C6S 1.395(10) . ?
C5S C7S 1.491(10) . ?
C8S C10S 1.331(13) . ?
C8S C11S 1.419(13) . ?
C9S C10S 1.341(13) 3_576 ?
C9S C11S 1.441(10) 3_576 ?
C10S C9S 1.341(13) 3_576 ?
C10S C11S 1.391(10) . ?
C10S C12S 1.419(10) 3_576 ?
C10S C10S 1.514(18) 3_576 ?
C11S C9S 1.441(10) 3_576 ?
C12S C9S 1.349(12) . ?
C12S C8S 1.368(13) . ?
C12S C10S 1.396(10) . ?
C12S C10S 1.419(10) 3_576 ?

loop_
_geom_torsion_atom_site_label_1
_geom_torsion_atom_site_label_2
_geom_torsion_atom_site_label_3
_geom_torsion_atom_site_label_4
_geom_torsion
_geom_torsion_site_symmetry_1
_geom_torsion_site_symmetry_2
_geom_torsion_site_symmetry_3
_geom_torsion_site_symmetry_4
_geom_torsion_publ_flag
N2 Co1 N1 C4 -179.1(2) 3_566 . . . ?
N2 Co1 N1 C4 0.9(2) . . . . ?
N1 Co1 N1 C4 -9(100) 3_566 . . . ?
N2 Co1 N1 C1 -5.4(2) 3_566 . . . ?
N2 Co1 N1 C1 174.6(2) . . . . ?
N1 Co1 N1 C1 165(100) 3_566 . . . ?
N2 Co1 N2 C9 171(100) 3_566 . . . ?
N1 Co1 N2 C9 -0.6(2) 3_566 . . . ?
N1 Co1 N2 C9 179.4(2) . . . . ?
N2 Co1 N2 C6 -9(100) 3_566 . . . ?
N1 Co1 N2 C6 179.0(2) 3_566 . . . ?
N1 Co1 N2 C6 -1.0(2) . . . . ?
C4 N1 C1 C10 -179.1(3) . . . 3_566 ?
Co1 N1 C1 C10 6.0(4) . . . 3_566 ?
C4 N1 C1 C2 1.2(3) . . . . ?
Co1 N1 C1 C2 -173.7(2) . . . . ?
N1 C1 C2 C3 -1.3(4) . . . . ?
C10 C1 C2 C3 179.1(3) 3_566 . . . ?
C1 C2 C3 C4 0.8(3) . . . . ?
C1 N1 C4 C5 -177.0(3) . . . . ?
Co1 N1 C4 C5 -2.2(4) . . . . ?
C1 N1 C4 C3 -0.7(3) . . . . ?
Co1 N1 C4 C3 174.1(2) . . . . ?
C2 C3 C4 N1 0.0(4) . . . . ?
C2 C3 C4 C5 176.4(3) . . . . ?
N1 C4 C5 C6 3.2(5) . . . . ?
C3 C4 C5 C6 -172.6(3) . . . . ?
N1 C4 C5 C11 -174.9(3) . . . . ?
C3 C4 C5 C11 9.2(4) . . . . ?
C9 N2 C6 C5 -178.0(3) . . . . ?
Co1 N2 C6 C5 2.3(4) . . . . ?
C9 N2 C6 C7 1.8(3) . . . . ?
Co1 N2 C6 C7 -177.92(19) . . . . ?
C4 C5 C6 N2 -3.3(5) . . . . ?
C11 C5 C6 N2 174.9(3) . . . . ?
C4 C5 C6 C7 177.0(3) . . . . ?
C11 C5 C6 C7 -4.9(4) . . . . ?
N2 C6 C7 C8 -0.6(3) . . . . ?
C5 C6 C7 C8 179.2(3) . . . . ?
C6 C7 C8 C9 -0.8(3) . . . . ?
C6 N2 C9 C10 176.0(3) . . . . ?
Co1 N2 C9 C10 -4.3(4) . . . . ?
C6 N2 C9 C8 -2.3(3) . . . . ?
Co1 N2 C9 C8 177.39(19) . . . . ?
C7 C8 C9 N2 2.0(3) . . . . ?
C7 C8 C9 C10 -176.4(3) . . . . ?
N2 C9 C10 C1 5.2(5) . . . 3_566 ?
C8 C9 C10 C1 -176.6(3) . . . 3_566 ?
N2 C9 C10 C17 -175.5(3) . . . . ?
C8 C9 C10 C17 2.6(4) . . . . ?
C6 C5 C11 C16 67.1(4) . . . . ?
C4 C5 C11 C16 -114.7(3) . . . . ?
C6 C5 C11 C12 -112.8(3) . . . . ?
C4 C5 C11 C12 65.4(4) . . . . ?
C16 C11 C12 C13 -1.1(5) . . . . ?
C5 C11 C12 C13 178.7(3) . . . . ?
C11 C12 C13 C14 0.2(5) . . . . ?
C12 C13 C14 O1 179.5(3) . . . . ?
C12 C13 C14 C15 0.4(5) . . . . ?
C23 O1 C14 C13 179.3(3) . . . . ?
C23 O1 C14 C15 -1.5(5) . . . . ?
C13 C14 C15 C16 -0.1(5) . . . . ?
O1 C14 C15 C16 -179.2(3) . . . . ?
C12 C11 C16 C15 1.4(4) . . . . ?
C5 C11 C16 C15 -178.4(3) . . . . ?
C14 C15 C16 C11 -0.8(5) . . . . ?
C9 C10 C17 C18 -116.8(3) . . . . ?
C1 C10 C17 C18 62.4(4) 3_566 . . . ?
C9 C10 C17 C22 63.2(4) . . . . ?
C1 C10 C17 C22 -117.5(3) 3_566 . . . ?
C22 C17 C18 C19 1.4(5) . . . . ?
C10 C17 C18 C19 -178.5(3) . . . . ?
C17 C18 C19 C20 -1.2(5) . . . . ?
C24 O2 C20 C21 178.9(4) . . . . ?
C24 O2 C20 C19 -0.7(6) . . . . ?
C18 C19 C20 O2 179.7(3) . . . . ?
C18 C19 C20 C21 0.1(6) . . . . ?
O2 C20 C21 C22 -178.9(3) . . . . ?
C19 C20 C21 C22 0.7(5) . . . . ?
C20 C21 C22 C17 -0.5(5) . . . . ?
C18 C17 C22 C21 -0.6(5) . . . . ?
C10 C17 C22 C21 179.4(3) . . . . ?
C35 C27 C28 C34 137.8(4) . . . . ?
C38 C27 C28 C34 0.9(6) . . . . ?
C35 C27 C28 C25 -0.3(6) . . . . ?
C38 C27 C28 C25 -137.2(4) . . . . ?
C46 C25 C28 C27 -0.5(7) . . . . ?
C29 C25 C28 C27 143.0(4) . . . . ?
C46 C25 C28 C34 -143.5(4) . . . . ?
C29 C25 C28 C34 0.0(4) . . . . ?
C46 C25 C29 C43 1.6(6) . . . . ?
C28 C25 C29 C43 -141.2(4) . . . . ?
C46 C25 C29 C30 142.0(4) . . . . ?
C28 C25 C29 C30 -0.9(4) . . . . ?
C43 C29 C30 C45 0.5(5) . . . . ?
C25 C29 C30 C45 -142.1(4) . . . . ?
C43 C29 C30 C34 144.0(4) . . . . ?
C25 C29 C30 C34 1.3(4) . . . . ?
C27 C28 C34 C47 0.3(6) . . . . ?
C25 C28 C34 C47 143.2(4) . . . . ?
C27 C28 C34 C30 -142.2(4) . . . . ?
C25 C28 C34 C30 0.8(5) . . . . ?
C45 C30 C34 C47 -3.5(6) . . . . ?
C29 C30 C34 C47 -144.6(4) . . . . ?
C45 C30 C34 C28 139.7(4) . . . . ?
C29 C30 C34 C28 -1.3(5) . . . . ?
C54 C31 C35 C40 -0.4(5) . . . . ?
C46 C31 C35 C40 135.8(4) . . . . ?
C54 C31 C35 C27 -139.7(4) . . . . ?
C46 C31 C35 C27 -3.5(5) . . . . ?
C28 C27 C35 C31 2.2(6) . . . . ?
C38 C27 C35 C31 144.1(4) . . . . ?
C28 C27 C35 C40 -140.9(4) . . . . ?
C38 C27 C35 C40 1.0(4) . . . . ?
C76 C26 C36 C50 1.3(6) . . . . ?
C47 C26 C36 C50 139.2(4) . . . . ?
C76 C26 C36 C45 -137.5(4) . . . . ?
C47 C26 C36 C45 0.4(6) . . . . ?
C48 C33 C37 C62 0.6(6) . . . . ?
C53 C33 C37 C62 143.3(3) . . . . ?
C48 C33 C37 C39 -141.5(4) . . . . ?
C53 C33 C37 C39 1.2(4) . . . . ?
C28 C27 C38 C52 -1.3(5) . . . . ?
C35 C27 C38 C52 -143.7(3) . . . . ?
C28 C27 C38 C51 141.6(4) . . . . ?
C35 C27 C38 C51 -0.7(4) . . . . ?
C62 C37 C39 C55 -0.7(6) . . . . ?
C33 C37 C39 C55 142.1(4) . . . . ?
C62 C37 C39 C71 -143.1(4) . . . . ?
C33 C37 C39 C71 -0.3(4) . . . . ?
C31 C35 C40 C57 -0.1(5) . . . . ?
C27 C35 C40 C57 141.6(3) . . . . ?
C31 C35 C40 C51 -142.5(4) . . . . ?
C27 C35 C40 C51 -0.8(4) . . . . ?
C25 C29 C43 C32 135.5(4) . . . . ?
C30 C29 C43 C32 -1.7(5) . . . . ?
C25 C29 C43 C83 -2.1(5) . . . . ?
C30 C29 C43 C83 -139.3(3) . . . . ?
C44 C32 C43 C29 0.8(5) . . . . ?
C49 C32 C43 C29 -140.9(4) . . . . ?
C44 C32 C43 C83 142.3(4) . . . . ?
C49 C32 C43 C83 0.7(4) . . . . ?
C43 C32 C44 C45 1.4(6) . . . . ?
C49 C32 C44 C45 138.5(4) . . . . ?
C43 C32 C44 C48 -138.7(4) . . . . ?
C49 C32 C44 C48 -1.6(6) . . . . ?
C32 C44 C45 C30 -2.7(6) . . . . ?
C48 C44 C45 C30 141.1(4) . . . . ?
C32 C44 C45 C36 -143.8(4) . . . . ?
C48 C44 C45 C36 0.0(4) . . . . ?
C34 C30 C45 C44 -135.2(4) . . . . ?
C29 C30 C45 C44 1.7(5) . . . . ?
C34 C30 C45 C36 2.7(6) . . . . ?
C29 C30 C45 C36 139.5(4) . . . . ?
C26 C36 C45 C44 142.2(4) . . . . ?
C50 C36 C45 C44 -0.3(4) . . . . ?
C26 C36 C45 C30 -1.1(6) . . . . ?
C50 C36 C45 C30 -143.6(4) . . . . ?
C29 C25 C46 C68 0.6(6) . . . . ?
C28 C25 C46 C68 139.5(4) . . . . ?
C29 C25 C46 C31 -139.5(4) . . . . ?
C28 C25 C46 C31 -0.6(6) . . . . ?
C35 C31 C46 C25 2.8(6) . . . . ?
C54 C31 C46 C25 144.9(4) . . . . ?
C35 C31 C46 C68 -140.4(4) . . . . ?
C54 C31 C46 C68 1.7(4) . . . . ?
C28 C34 C47 C52 -0.9(6) . . . . ?
C30 C34 C47 C52 138.6(4) . . . . ?
C28 C34 C47 C26 -136.8(4) . . . . ?
C30 C34 C47 C26 2.7(5) . . . . ?
C36 C26 C47 C34 -1.3(5) . . . . ?
C76 C26 C47 C34 142.0(3) . . . . ?
C36 C26 C47 C52 -143.4(4) . . . . ?
C76 C26 C47 C52 -0.1(4) . . . . ?
C37 C33 C48 C44 137.3(4) . . . . ?
C53 C33 C48 C44 -2.0(6) . . . . ?
C37 C33 C48 C50 -0.3(6) . . . . ?
C53 C33 C48 C50 -139.7(4) . . . . ?
C32 C44 C48 C33 1.7(6) . . . . ?
C45 C44 C48 C33 -142.0(4) . . . . ?
C32 C44 C48 C50 143.9(4) . . . . ?
C45 C44 C48 C50 0.3(4) . . . . ?
C44 C32 C49 C53 2.2(5) . . . . ?
C43 C32 C49 C53 144.2(3) . . . . ?
C44 C32 C49 C79 -142.6(4) . . . . ?
C43 C32 C49 C79 -0.5(4) . . . . ?
C26 C36 C50 C61 -2.3(6) . . . . ?
C45 C36 C50 C61 141.5(4) . . . . ?
C26 C36 C50 C48 -143.3(4) . . . . ?
C45 C36 C50 C48 0.5(4) . . . . ?
C33 C48 C50 C61 0.0(5) . . . . ?
C44 C48 C50 C61 -143.9(4) . . . . ?
C33 C48 C50 C36 143.4(4) . . . . ?
C44 C48 C50 C36 -0.5(4) . . . . ?
C59 C42 C51 C38 2.0(5) . . . . ?
C63 C42 C51 C38 140.9(4) . . . . ?
C59 C42 C51 C40 -140.0(4) . . . . ?
C63 C42 C51 C40 -1.1(5) . . . . ?
C52 C38 C51 C42 -4.0(6) . . . . ?
C27 C38 C51 C42 -144.5(4) . . . . ?
C52 C38 C51 C40 140.7(4) . . . . ?
C27 C38 C51 C40 0.2(4) . . . . ?
C57 C40 C51 C42 3.5(6) . . . . ?
C35 C40 C51 C42 144.8(4) . . . . ?
C57 C40 C51 C38 -140.9(4) . . . . ?
C35 C40 C51 C38 0.4(4) . . . . ?
C51 C38 C52 C47 -135.5(4) . . . . ?
C27 C38 C52 C47 0.7(5) . . . . ?
C51 C38 C52 C56 2.9(5) . . . . ?
C27 C38 C52 C56 139.1(3) . . . . ?
C34 C47 C52 C38 0.4(6) . . . . ?
C26 C47 C52 C38 141.6(3) . . . . ?
C34 C47 C52 C56 -140.6(4) . . . . ?
C26 C47 C52 C56 0.6(4) . . . . ?
C79 C49 C53 C71 -0.4(5) . . . . ?
C32 C49 C53 C71 -139.3(4) . . . . ?
C79 C49 C53 C33 136.3(4) . . . . ?
C32 C49 C53 C33 -2.6(5) . . . . ?
C48 C33 C53 C49 2.6(5) . . . . ?
C37 C33 C53 C49 -142.0(4) . . . . ?
C48 C33 C53 C71 142.8(4) . . . . ?
C37 C33 C53 C71 -1.7(4) . . . . ?
C35 C31 C54 C84 0.6(5) . . . . ?
C46 C31 C54 C84 -142.8(3) . . . . ?
C35 C31 C54 C69 141.6(4) . . . . ?
C46 C31 C54 C69 -1.9(4) . . . . ?
C37 C39 C55 C58 -137.4(4) . . . . ?
C71 C39 C55 C58 0.2(5) . . . . ?
C37 C39 C55 C41 0.3(6) . . . . ?
C71 C39 C55 C41 138.0(4) . . . . ?
C64 C41 C55 C39 0.3(5) . . . . ?
C73 C41 C55 C39 -141.3(4) . . . . ?
C64 C41 C55 C58 143.5(4) . . . . ?
C73 C41 C55 C58 1.9(4) . . . . ?
C38 C52 C56 C59 0.1(5) . . . . ?
C47 C52 C56 C59 142.2(3) . . . . ?
C38 C52 C56 C76 -142.9(3) . . . . ?
C47 C52 C56 C76 -0.8(4) . . . . ?
C35 C40 C57 C84 0.4(5) . . . . ?
C51 C40 C57 C84 136.3(4) . . . . ?
C35 C40 C57 C60 -139.1(3) . . . . ?
C51 C40 C57 C60 -3.3(5) . . . . ?
C39 C55 C58 C80 0.0(5) . . . . ?
C41 C55 C58 C80 -142.9(3) . . . . ?
C39 C55 C58 C77 142.1(4) . . . . ?
C41 C55 C58 C77 -0.8(4) . . . . ?
C76 C56 C59 C82 0.6(5) . . . . ?
C52 C56 C59 C82 -138.6(3) . . . . ?
C76 C56 C59 C42 137.2(4) . . . . ?
C52 C56 C59 C42 -2.0(5) . . . . ?
C51 C42 C59 C56 0.9(5) . . . . ?
C63 C42 C59 C56 -140.7(3) . . . . ?
C51 C42 C59 C82 142.9(4) . . . . ?
C63 C42 C59 C82 1.3(4) . . . . ?
C40 C57 C60 C63 0.6(5) . . . . ?
C84 C57 C60 C63 -142.4(3) . . . . ?
C40 C57 C60 C70 142.9(3) . . . . ?
C84 C57 C60 C70 -0.1(4) . . . . ?
C36 C50 C61 C62 -137.6(4) . . . . ?
C48 C50 C61 C62 0.1(5) . . . . ?
C36 C50 C61 C74 1.1(5) . . . . ?
C48 C50 C61 C74 138.8(4) . . . . ?
C33 C37 C62 C61 -0.5(5) . . . . ?
C39 C37 C62 C61 138.5(4) . . . . ?
C33 C37 C62 C64 -138.5(4) . . . . ?
C39 C37 C62 C64 0.4(6) . . . . ?
C50 C61 C62 C37 0.1(5) . . . . ?
C74 C61 C62 C37 -142.0(3) . . . . ?
C50 C61 C62 C64 143.3(3) . . . . ?
C74 C61 C62 C64 1.2(4) . . . . ?
C70 C60 C63 C65 0.5(5) . . . . ?
C57 C60 C63 C65 138.4(3) . . . . ?
C70 C60 C63 C42 -136.1(3) . . . . ?
C57 C60 C63 C42 1.7(5) . . . . ?
C51 C42 C63 C60 -1.5(5) . . . . ?
C59 C42 C63 C60 140.9(3) . . . . ?
C51 C42 C63 C65 -143.7(3) . . . . ?
C59 C42 C63 C65 -1.4(4) . . . . ?
C73 C41 C64 C66 0.7(5) . . . . ?
C55 C41 C64 C66 -138.1(4) . . . . ?
C73 C41 C64 C62 138.2(4) . . . . ?
C55 C41 C64 C62 -0.5(5) . . . . ?
C37 C62 C64 C41 0.1(6) . . . . ?
C61 C62 C64 C41 -143.9(4) . . . . ?
C37 C62 C64 C66 142.2(4) . . . . ?
C61 C62 C64 C66 -1.9(4) . . . . ?
C60 C63 C65 C73 0.0(5) . . . . ?
C42 C63 C65 C73 143.4(3) . . . . ?
C60 C63 C65 C82 -142.4(3) . . . . ?
C42 C63 C65 C82 0.9(4) . . . . ?
C41 C64 C66 C82 0.6(6) . . . . ?
C62 C64 C66 C82 -141.2(3) . . . . ?
C41 C64 C66 C74 143.7(4) . . . . ?
C62 C64 C66 C74 1.9(4) . . . . ?
C25 C46 C68 C83 -2.3(6) . . . . ?
C31 C46 C68 C83 140.7(4) . . . . ?
C25 C46 C68 C69 -144.0(4) . . . . ?
C31 C46 C68 C69 -1.0(4) . . . . ?
C84 C54 C69 C81 0.3(5) . . . . ?
C31 C54 C69 C81 -141.7(3) . . . . ?
C84 C54 C69 C68 143.3(3) . . . . ?
C31 C54 C69 C68 1.4(4) . . . . ?
C83 C68 C69 C81 -0.4(5) . . . . ?
C46 C68 C69 C81 142.4(3) . . . . ?
C83 C68 C69 C54 -143.1(3) . . . . ?
C46 C68 C69 C54 -0.2(4) . . . . ?
C63 C60 C70 C77 -1.2(5) . . . . ?
C57 C60 C70 C77 -142.9(3) . . . . ?
C63 C60 C70 C67 143.6(3) . . . . ?
C57 C60 C70 C67 1.9(4) . . . . ?
C72 C67 C70 C77 -0.5(5) . . . . ?
C84 C67 C70 C77 140.6(3) . . . . ?
C72 C67 C70 C60 -144.2(3) . . . . ?
C84 C67 C70 C60 -3.2(4) . . . . ?
C49 C53 C71 C75 1.2(5) . . . . ?
C33 C53 C71 C75 -140.3(3) . . . . ?
C49 C53 C71 C39 143.1(3) . . . . ?
C33 C53 C71 C39 1.5(4) . . . . ?
C55 C39 C71 C75 -0.6(5) . . . . ?
C37 C39 C71 C75 142.7(3) . . . . ?
C55 C39 C71 C53 -144.1(4) . . . . ?
C37 C39 C71 C53 -0.8(4) . . . . ?
C84 C67 C72 C80 -138.2(3) . . . . ?
C70 C67 C72 C80 0.1(5) . . . . ?
C84 C67 C72 C81 0.3(5) . . . . ?
C70 C67 C72 C81 138.5(3) . . . . ?
C63 C65 C73 C41 -137.6(3) . . . . ?
C82 C65 C73 C41 1.6(5) . . . . ?
C63 C65 C73 C77 0.1(5) . . . . ?
C82 C65 C73 C77 139.2(3) . . . . ?
C64 C41 C73 C65 -1.8(5) . . . . ?
C55 C41 C73 C65 140.5(3) . . . . ?
C64 C41 C73 C77 -144.5(3) . . . . ?
C55 C41 C73 C77 -2.1(4) . . . . ?
C82 C66 C74 C76 0.6(5) . . . . ?
C64 C66 C74 C76 -143.5(3) . . . . ?
C82 C66 C74 C61 142.9(3) . . . . ?
C64 C66 C74 C61 -1.2(4) . . . . ?
C50 C61 C74 C76 1.1(5) . . . . ?
C62 C61 C74 C76 143.2(3) . . . . ?
C50 C61 C74 C66 -142.2(3) . . . . ?
C62 C61 C74 C66 0.0(4) . . . . ?
C53 C71 C75 C80 138.4(3) . . . . ?
C39 C71 C75 C80 0.7(5) . . . . ?
C53 C71 C75 C78 -1.0(5) . . . . ?
C39 C71 C75 C78 -138.6(3) . . . . ?
C66 C74 C76 C56 0.1(5) . . . . ?
C61 C74 C76 C56 -138.8(3) . . . . ?
C66 C74 C76 C26 136.9(4) . . . . ?
C61 C74 C76 C26 -2.0(5) . . . . ?
C59 C56 C76 C74 -0.7(5) . . . . ?
C52 C56 C76 C74 142.0(3) . . . . ?
C59 C56 C76 C26 -142.0(3) . . . . ?
C52 C56 C76 C26 0.7(4) . . . . ?
C36 C26 C76 C74 0.9(6) . . . . ?
C47 C26 C76 C74 -141.6(3) . . . . ?
C36 C26 C76 C56 142.2(4) . . . . ?
C47 C26 C76 C56 -0.3(4) . . . . ?
C60 C70 C77 C58 139.7(3) . . . . ?
C67 C70 C77 C58 0.9(5) . . . . ?
C60 C70 C77 C73 1.3(5) . . . . ?
C67 C70 C77 C73 -137.5(3) . . . . ?
C80 C58 C77 C70 -0.9(5) . . . . ?
C55 C58 C77 C70 -142.8(3) . . . . ?
C80 C58 C77 C73 141.4(3) . . . . ?
C55 C58 C77 C73 -0.5(4) . . . . ?
C65 C73 C77 C70 -0.7(5) . . . . ?
C41 C73 C77 C70 143.6(3) . . . . ?
C65 C73 C77 C58 -142.7(3) . . . . ?
C41 C73 C77 C58 1.6(4) . . . . ?
C71 C75 C78 C79 -0.2(5) . . . . ?
C80 C75 C78 C79 -143.0(3) . . . . ?
C71 C75 C78 C81 142.8(3) . . . . ?
C80 C75 C78 C81 0.0(4) . . . . ?
C81 C78 C79 C83 -0.5(5) . . . . ?
C75 C78 C79 C83 138.4(3) . . . . ?
C81 C78 C79 C49 -138.0(3) . . . . ?
C75 C78 C79 C49 1.0(5) . . . . ?
C53 C49 C79 C78 -0.7(5) . . . . ?
C32 C49 C79 C78 142.3(3) . . . . ?
C53 C49 C79 C83 -142.9(4) . . . . ?
C32 C49 C79 C83 0.2(4) . . . . ?
C55 C58 C80 C75 0.2(5) . . . . ?
C77 C58 C80 C75 -137.9(3) . . . . ?
C55 C58 C80 C72 138.6(3) . . . . ?
C77 C58 C80 C72 0.5(5) . . . . ?
C71 C75 C80 C58 -0.5(5) . . . . ?
C78 C75 C80 C58 142.3(3) . . . . ?
C71 C75 C80 C72 -144.4(3) . . . . ?
C78 C75 C80 C72 -1.5(4) . . . . ?
C67 C72 C80 C58 -0.1(5) . . . . ?
C81 C72 C80 C58 -141.6(3) . . . . ?
C67 C72 C80 C75 144.0(3) . . . . ?
C81 C72 C80 C75 2.5(4) . . . . ?
C54 C69 C81 C78 139.2(3) . . . . ?
C68 C69 C81 C78 0.8(5) . . . . ?
C54 C69 C81 C72 1.3(5) . . . . ?
C68 C69 C81 C72 -137.2(3) . . . . ?
C79 C78 C81 C69 -0.3(5) . . . . ?
C75 C78 C81 C69 -142.8(3) . . . . ?
C79 C78 C81 C72 144.0(3) . . . . ?
C75 C78 C81 C72 1.5(3) . . . . ?
C67 C72 C81 C69 -1.6(5) . . . . ?
C80 C72 C81 C69 140.7(3) . . . . ?
C67 C72 C81 C78 -144.7(3) . . . . ?
C80 C72 C81 C78 -2.5(4) . . . . ?
C74 C66 C82 C59 -0.7(5) . . . . ?
C64 C66 C82 C59 138.0(4) . . . . ?
C74 C66 C82 C65 -139.5(3) . . . . ?
C64 C66 C82 C65 -0.8(5) . . . . ?
C56 C59 C82 C66 0.1(5) . . . . ?
C42 C59 C82 C66 -142.7(3) . . . . ?
C56 C59 C82 C65 142.1(3) . . . . ?
C42 C59 C82 C65 -0.7(4) . . . . ?
C73 C65 C82 C66 -0.3(5) . . . . ?
C63 C65 C82 C66 142.7(3) . . . . ?
C73 C65 C82 C59 -143.1(3) . . . . ?
C63 C65 C82 C59 -0.2(4) . . . . ?
C46 C68 C83 C79 -137.5(4) . . . . ?
C69 C68 C83 C79 -0.4(5) . . . . ?
C46 C68 C83 C43 1.7(5) . . . . ?
C69 C68 C83 C43 138.9(3) . . . . ?
C78 C79 C83 C68 0.9(5) . . . . ?
C49 C79 C83 C68 142.3(3) . . . . ?
C78 C79 C83 C43 -141.2(3) . . . . ?
C49 C79 C83 C43 0.2(4) . . . . ?
C29 C43 C83 C68 0.5(5) . . . . ?
C32 C43 C83 C68 -143.2(3) . . . . ?
C29 C43 C83 C79 143.1(3) . . . . ?
C32 C43 C83 C79 -0.6(4) . . . . ?
C31 C54 C84 C57 -0.3(5) . . . . ?
C69 C54 C84 C57 -138.7(3) . . . . ?
C31 C54 C84 C67 136.8(3) . . . . ?
C69 C54 C84 C67 -1.6(5) . . . . ?
C40 C57 C84 C54 -0.2(4) . . . . ?
C60 C57 C84 C54 142.6(3) . . . . ?
C40 C57 C84 C67 -144.6(3) . . . . ?
C60 C57 C84 C67 -1.8(3) . . . . ?
C72 C67 C84 C54 1.3(5) . . . . ?
C70 C67 C84 C54 -139.5(3) . . . . ?
C72 C67 C84 C57 143.9(3) . . . . ?
C70 C67 C84 C57 3.1(4) . . . . ?
C6S C1S C2S C3S -2.2(9) . . . . ?
C1S C2S C3S C4S -1.7(7) . . . . ?
C2S C3S C4S C5S 3.0(7) . . . . ?
C3S C4S C5S C6S -0.7(8) . . . . ?
C3S C4S C5S C7S 175.0(5) . . . . ?
C2S C1S C6S C5S 4.4(9) . . . . ?
C4S C5S C6S C1S -2.8(8) . . . . ?
C7S C5S C6S C1S -178.8(6) . . . . ?
C9S C12S C8S C10S -113(31) . . . . ?
C10S C12S C8S C10S 0.1(9) 3_576 . . . ?
C9S C12S C8S C11S -115(31) . . . . ?
C10S C12S C8S C11S -1.7(7) . . . . ?
C10S C12S C8S C11S -1.6(12) 3_576 . . . ?
C8S C12S C9S C10S 114(31) . . . 3_576 ?
C10S C12S C9S C10S 1.6(9) . . . 3_576 ?
C8S C12S C9S C11S 114(31) . . . 3_576 ?
C10S C12S C9S C11S 1.3(12) . . . 3_576 ?
C10S C12S C9S C11S -0.3(7) 3_576 . . 3_576 ?
C12S C8S C10S C9S -178.4(10) . . . 3_576 ?
C11S C8S C10S C9S 0.0(9) . . . 3_576 ?
C12S C8S C10S C11S -178.4(7) . . . . ?
C11S C8S C10S C12S 178.4(7) . . . . ?
C12S C8S C10S C12S -1(9) . . . 3_576 ?
C11S C8S C10S C12S 178(100) . . . 3_576 ?
C12S C8S C10S C10S -0.1(8) . . . 3_576 ?
C11S C8S C10S C10S 178.3(10) . . . 3_576 ?
C9S C10S C11S C8S 180.0(8) 3_576 . . . ?
C12S C10S C11S C8S -1.7(7) . . . . ?
C12S C10S C11S C8S -179.7(9) 3_576 . . . ?
C10S C10S C11S C8S -127(33) 3_576 . . . ?
C8S C10S C11S C9S -180.0(8) . . . 3_576 ?
C12S C10S C11S C9S 178.4(9) . . . 3_576 ?
C12S C10S C11S C9S 0.3(6) 3_576 . . 3_576 ?
C10S C10S C11S C9S 53(33) 3_576 . . 3_576 ?
C12S C8S C11S C10S 1.7(7) . . . . ?
C10S C8S C11S C9S 0.0(7) . . . 3_576 ?
C12S C8S C11S C9S 1.7(11) . . . 3_576 ?
C9S C12S C10S C8S 178.6(8) . . . . ?
C10S C12S C10S C8S -179.9(9) 3_576 . . . ?
C9S C12S C10S C9S -12(7) . . . 3_576 ?
C8S C12S C10S C9S 169(7) . . . 3_576 ?
C10S C12S C10S C9S -11(7) 3_576 . . 3_576 ?
C9S C12S C10S C11S -179.7(7) . . . . ?
C8S C12S C10S C11S 1.7(7) . . . . ?
C10S C12S C10S C11S -178.2(11) 3_576 . . . ?
C9S C12S C10S C12S -1.5(9) . . . 3_576 ?
C8S C12S C10S C12S 179.9(9) . . . 3_576 ?
C10S C12S C10S C12S 0.000(1) 3_576 . . 3_576 ?
C9S C12S C10S C10S -1.5(9) . . . 3_576 ?
C8S C12S C10S C10S 179.9(9) . . . 3_576 ?
